data_4323243
loop_
_publ_author_name
'Rema Devy'
'Jagadese J. Vittal'
'Philip A. W. Dean'

_publ_contact_author
; 
     Dr. Jagadese J. Vittal
     Department of Chemistry
     National University of Singapore
     SINGAPORE 119 260
;
_publ_contact_author_email chmjjv@.nus.sg
_publ_contact_author_fax '(65) 779 1691'
_publ_contact_author_phone '(65) 874 2975'
_publ_section_title
;
 Synthesis and Stereochemistry of Homoleptic Transition Metal Thiobenzoate
 Complexes, (Ph4P)[M(SC{O}Ph)3] (M = Mn, Co, and Ni)
;
_journal_name_full 'Inorganic Chemistry'
_journal_page_first 6939
_journal_page_last 6941
_journal_paper_doi 10.1021/ic980394j
_journal_volume 37
_journal_year 1998
_chemical_compound_source 'see text'
_chemical_formula_sum 'C45 H35 Co O3 P S3'
_chemical_formula_weight 809.81
_chemical_name_systematic
; 
 ? 
;
_space_group_IT_number 146
_symmetry_cell_setting 'trigonal (hexagonal setting)'
_symmetry_space_group_name_Hall 'R 3'
_symmetry_space_group_name_H-M 'R 3 :H'
_atom_sites_solution_hydrogens geom
_atom_sites_solution_primary direct
_atom_sites_solution_secondary difmap
_audit_creation_method SHELXL
_cell_angle_alpha 90.00
_cell_angle_beta 90.00
_cell_angle_gamma 120.00
_cell_formula_units_Z 3
_cell_length_a 13.2775(2)
_cell_length_b 13.2775(2)
_cell_length_c 19.8742(5)
_cell_measurement_reflns_used 3412
_cell_measurement_temperature 293(2)
_cell_measurement_theta_max 28.25
_cell_measurement_theta_min 2.05
_cell_volume 3034.26(10)
_computing_cell_refinement 'SAINT (Siemens, 1996)'
_computing_data_collection 'SMART (Siemens, 1996)'
_computing_data_reduction 'SAINT (Siemens, 1996)'
_computing_molecular_graphics 'SHELXTL (Siemens, 1996)'
_computing_publication_material 'SHELXTL (Siemens, 1996)'
_computing_structure_refinement 'SHELXTL (Siemens, 1996)'
_computing_structure_solution 'SHELXS-86 (Sheldrick, 1990)'
_diffrn_ambient_temperature 293(2)
_diffrn_measurement_device 'Siemens SMART CCD System'
_diffrn_measurement_method 'frames \w scans'
_diffrn_radiation_monochromator graphite
_diffrn_radiation_source 'fine-focus sealed tube'
_diffrn_radiation_type MoK\a
_diffrn_radiation_wavelength 0.71073
_diffrn_reflns_av_R_equivalents 0.0182
_diffrn_reflns_av_sigmaI/netI 0.0270
_diffrn_reflns_limit_h_max 15
_diffrn_reflns_limit_h_min -16
_diffrn_reflns_limit_k_max 17
_diffrn_reflns_limit_k_min -12
_diffrn_reflns_limit_l_max 26
_diffrn_reflns_limit_l_min -23
_diffrn_reflns_number 6117
_diffrn_reflns_theta_max 28.25
_diffrn_reflns_theta_min 2.05
_exptl_absorpt_coefficient_mu 0.658
_exptl_absorpt_correction_T_max 0.9281
_exptl_absorpt_correction_T_min 0.7146
_exptl_absorpt_correction_type 'SADABS (Sheldrick, 1996)'
_exptl_crystal_colour 'dark pink'
_exptl_crystal_density_diffrn 1.330
_exptl_crystal_description 'triangular rods, cut'
_exptl_crystal_F_000 1257
_exptl_crystal_size_max 0.25
_exptl_crystal_size_mid 0.15
_exptl_crystal_size_min 0.1
_refine_diff_density_max 0.211
_refine_diff_density_min -0.147
_refine_diff_density_rms 0.030
_refine_ls_abs_structure_details 'Flack H D (1983), Acta Cryst. A39, 876-881'
_refine_ls_abs_structure_Flack -0.01(3)
_refine_ls_extinction_method none
_refine_ls_goodness_of_fit_all 1.105
_refine_ls_goodness_of_fit_obs 1.121
_refine_ls_hydrogen_treatment constr
_refine_ls_matrix_type full
_refine_ls_number_parameters 153
_refine_ls_number_reflns 2798
_refine_ls_number_restraints 17
_refine_ls_restrained_S_all 1.102
_refine_ls_restrained_S_obs 1.118
_refine_ls_R_factor_all 0.0518
_refine_ls_R_factor_obs 0.0399
_refine_ls_shift/esd_max 0.000
_refine_ls_shift/esd_mean 0.000
_refine_ls_structure_factor_coef Fsqd
_refine_ls_weighting_details 'w=1/[\s^2^(Fo^2^)+(0.0278P)^2^+1.8478P] where P=(Fo^2^+2Fc^2^)/3'
_refine_ls_weighting_scheme calc
_refine_ls_wR_factor_all 0.0855
_refine_ls_wR_factor_obs 0.0795
_reflns_number_observed 2371
_reflns_number_total 2798
_reflns_observed_criterion >2sigma(I)
_cod_data_source_file ic980394j_3.cif
_cod_data_source_block jj7
_cod_depositor_comments
;
The following automatic conversions were performed:

'_refine_ls_weighting_scheme' value 'calc
w=1/[\s^2^(Fo^2^)+(0.0278P)^2^+1.8478P] where P=(Fo^2^+2Fc^2^)/3' was
changed to 'calc'. New tag '_refine_ls_weighting_details' was
created. The value of the new tag was set to
'w=1/[\s^2^(Fo^2^)+(0.0278P)^2^+1.8478P] where P=(Fo^2^+2Fc^2^)/3'.

Automatic conversion script
Id: cif_fix_values 3143 2015-03-26 13:38:13Z robertas 
;
_cod_original_cell_volume 3034.3(1)
_cod_original_sg_symbol_H-M 'R 3'
_cod_database_code 4323243

loop_
_symmetry_equiv_pos_as_xyz
'x, y, z'
'-y, x-y, z'
'-x+y, -x, z'
'x+2/3, y+1/3, z+1/3'
'-y+2/3, x-y+1/3, z+1/3'
'-x+y+2/3, -x+1/3, z+1/3'
'x+1/3, y+2/3, z+2/3'
'-y+1/3, x-y+2/3, z+2/3'
'-x+y+1/3, -x+2/3, z+2/3'

loop_
_atom_site_aniso_label
_atom_site_aniso_U_11
_atom_site_aniso_U_22
_atom_site_aniso_U_33
_atom_site_aniso_U_23
_atom_site_aniso_U_13
_atom_site_aniso_U_12
Co1 0.0782(5) 0.0782(5) 0.0701(5) 0.000 0.000 0.0391(2)
S1 0.1089(11) 0.1027(12) 0.0984(9) 0.0002(8) -0.0354(8) 0.0471(9)
O1 0.070(2) 0.082(2) 0.079(2) -0.0020(15) -0.010(2) 0.038(2)
C1 0.069(3) 0.086(3) 0.064(3) -0.014(2) 0.001(2) 0.047(2)
C2 0.068(3) 0.092(3) 0.081(3) -0.015(3) 0.008(2) 0.048(3)
C3 0.065(3) 0.106(4) 0.139(5) 0.024(4) 0.009(3) 0.040(3)
C4 0.106(5) 0.128(6) 0.164(7) 0.036(5) 0.021(5) 0.054(5)
C5 0.111(6) 0.096(5) 0.187(8) -0.031(6) 0.023(7) 0.031(4)
C6 0.151(7) 0.122(7) 0.117(6) -0.042(5) 0.006(5) -0.001(6)
C7 0.107(5) 0.112(5) 0.099(5) -0.036(4) 0.002(3) 0.011(4)
P1 0.0563(6) 0.0563(6) 0.0549(8) 0.000 0.000 0.0281(3)
C11 0.054(2) 0.067(2) 0.061(2) 0.006(2) 0.003(2) 0.030(2)
C12 0.065(2) 0.070(3) 0.106(4) 0.017(2) 0.015(2) 0.035(2)
C13 0.066(3) 0.088(3) 0.118(4) 0.031(3) 0.030(3) 0.032(3)
C14 0.063(3) 0.103(3) 0.094(3) 0.007(3) 0.011(2) 0.045(3)
C15 0.120(5) 0.159(6) 0.135(5) 0.059(5) 0.032(4) 0.110(5)
C16 0.122(5) 0.131(5) 0.122(4) 0.070(4) 0.066(4) 0.094(5)

loop_
_atom_site_label
_atom_site_type_symbol
_atom_site_fract_x
_atom_site_fract_y
_atom_site_fract_z
_atom_site_U_iso_or_equiv
_atom_site_thermal_displace_type
_atom_site_occupancy
_atom_site_calc_flag
_atom_site_refinement_flags
_atom_site_disorder_group
Co1 Co 0.0000 0.0000 0.45325(5) 0.0755(3) Uani 1 d S .
S1 S 0.19148(15) 0.1262(2) 0.50553(8) 0.1059(6) Uani 1 d . .
O1 O 0.1050(3) 0.1563(3) 0.39777(15) 0.0771(9) Uani 1 d . .
C1 C 0.1874(4) 0.2032(4) 0.4379(2) 0.0692(11) Uani 1 d . .
C2 C 0.2787(4) 0.3267(5) 0.4273(2) 0.0769(12) Uani 1 d D .
C3 C 0.2791(5) 0.3812(5) 0.3695(4) 0.104(2) Uani 1 d D .
H3 H 0.2218(5) 0.3404(5) 0.3375(4) 0.125 Uiso 1 calc R .
C4 C 0.3639(7) 0.4979(7) 0.3566(4) 0.134(2) Uani 1 d D .
H4 H 0.3667(7) 0.5331(7) 0.3157(4) 0.161 Uiso 1 calc R .
C5 C 0.4438(8) 0.5583(8) 0.4080(4) 0.141(3) Uani 1 d D .
H5 H 0.4960(8) 0.6374(8) 0.4031(4) 0.169 Uiso 1 calc R .
C6 C 0.4458(7) 0.5022(7) 0.4655(4) 0.160(4) Uani 1 d D .
H6 H 0.5035(7) 0.5409(7) 0.4976(4) 0.192 Uiso 1 calc R .
C7 C 0.3602(6) 0.3862(6) 0.4753(3) 0.126(3) Uani 1 d D .
H7 H 0.3589(6) 0.3491(6) 0.5153(3) 0.151 Uiso 1 calc R .
P1 P 0.3333 0.6667 0.68599(7) 0.0558(4) Uani 1 d S .
C11 C 0.4603(3) 0.6658(4) 0.6563(2) 0.0612(9) Uani 1 d D .
C12 C 0.5285(4) 0.7391(4) 0.6062(3) 0.0796(14) Uani 1 d D .
H12 H 0.5080(4) 0.7902(4) 0.5869(3) 0.096 Uiso 1 calc R .
C13 C 0.6274(4) 0.7390(5) 0.5836(3) 0.093(2) Uani 1 d D .
H13 H 0.6739(4) 0.7908(5) 0.5504(3) 0.112 Uiso 1 calc R .
C14 C 0.6551(4) 0.6619(5) 0.6109(3) 0.0850(13) Uani 1 d D .
H14 H 0.7206(4) 0.6601(5) 0.5960(3) 0.102 Uiso 1 calc R .
C15 C 0.5884(6) 0.5887(7) 0.6589(3) 0.121(3) Uani 1 d D .
H15 H 0.6071(6) 0.5351(7) 0.6763(3) 0.145 Uiso 1 calc R .
C16 C 0.4919(5) 0.5909(6) 0.6834(3) 0.111(2) Uani 1 d D .
H16 H 0.4485(5) 0.5414(6) 0.7183(3) 0.133 Uiso 1 calc R .
C21 C 0.3333 0.6667 0.7769(2) 0.0600(13) Uiso 1 d SG .
C22 C 0.3925(7) 0.6269(8) 0.8164(3) 0.075(3) Uiso 0.33 d PG .
H22 H 0.4424(10) 0.6054(13) 0.7965(4) 0.090 Uiso 0.33 calc PR -1
C23 C 0.3773(9) 0.6191(12) 0.8858(3) 0.101(4) Uiso 0.33 d PG .
H23 H 0.4169(14) 0.5925(17) 0.9123(4) 0.121 Uiso 0.33 calc PR -2
C24 C 0.3028(8) 0.6512(10) 0.9156(2) 0.077(4) Uiso 0.33 d PG .
H24 H 0.2926(10) 0.6460(14) 0.9620(2) 0.093 Uiso 0.33 calc PR -3
C25 C 0.2436(8) 0.6910(10) 0.8761(3) 0.109(6) Uiso 0.33 d PG .
H25 H 0.1937(11) 0.7125(14) 0.8960(4) 0.131 Uiso 0.33 calc PR -4
C26 C 0.2588(6) 0.6988(8) 0.8067(3) 0.074(3) Uiso 0.33 d PG .
H26 H 0.2192(10) 0.7254(13) 0.7802(4) 0.089 Uiso 0.33 calc PR -5

loop_
_atom_type_symbol
_atom_type_description
_atom_type_scat_dispersion_real
_atom_type_scat_dispersion_imag
_atom_type_scat_source
C C 0.0033 0.0016 'International Tables Vol C Tables 4.2.6.8 and 6.1.1.4'
H H 0.0000 0.0000 'International Tables Vol C Tables 4.2.6.8 and 6.1.1.4'
O O 0.0106 0.0060 'International Tables Vol C Tables 4.2.6.8 and 6.1.1.4'
P P 0.1023 0.0942 'International Tables Vol C Tables 4.2.6.8 and 6.1.1.4'
S S 0.1246 0.1234 'International Tables Vol C Tables 4.2.6.8 and 6.1.1.4'
Co Co 0.3494 0.9721 'International Tables Vol C Tables 4.2.6.8 and 6.1.1.4'

loop_
_geom_angle_atom_site_label_1
_geom_angle_atom_site_label_2
_geom_angle_atom_site_label_3
_geom_angle
_geom_angle_site_symmetry_1
_geom_angle_site_symmetry_3
_geom_angle_publ_flag
Co1 Co1 O1 0.0(100) 2 2 ?
Co1 Co1 O1 0.0(100) 2 3 ?
O1 Co1 O1 95.82(12) 2 3 ?
Co1 Co1 O1 0.0(100) 2 . ?
O1 Co1 O1 95.82(12) 2 . ?
O1 Co1 O1 95.82(12) 3 . ?
Co1 Co1 S1 0.0(100) 2 . ?
O1 Co1 S1 159.99(8) 2 . ?
O1 Co1 S1 95.95(8) 3 . ?
O1 Co1 S1 66.91(8) . . ?
Co1 Co1 S1 0.0(100) 2 3 ?
O1 Co1 S1 95.95(8) 2 3 ?
O1 Co1 S1 66.91(8) 3 3 ?
O1 Co1 S1 159.99(8) . 3 ?
S1 Co1 S1 103.54(6) . 3 ?
Co1 Co1 S1 0.0(100) 2 2 ?
O1 Co1 S1 66.91(8) 2 2 ?
O1 Co1 S1 159.99(8) 3 2 ?
O1 Co1 S1 95.95(8) . 2 ?
S1 Co1 S1 103.54(6) . 2 ?
S1 Co1 S1 103.54(6) 3 2 ?
C1 S1 Co1 75.2(2) . 2 ?
C1 S1 Co1 75.2(2) . . ?
Co1 S1 Co1 0.00(4) 2 . ?
C1 O1 Co1 98.0(3) . 2 ?
C1 O1 Co1 98.0(3) . . ?
Co1 O1 Co1 0.00(4) 2 . ?
O1 C1 C2 119.3(4) . . ?
O1 C1 S1 119.3(4) . . ?
C2 C1 S1 121.3(3) . . ?
C3 C2 C7 119.7(6) . . ?
C3 C2 C1 119.5(5) . . ?
C7 C2 C1 120.9(5) . . ?
C2 C3 C4 121.9(7) . . ?
C5 C4 C3 117.1(7) . . ?
C6 C5 C4 120.7(8) . . ?
C5 C6 C7 119.3(8) . . ?
C2 C7 C6 120.9(7) . . ?
C11 P1 C11 109.70(13) 2_665 3_565 ?
C11 P1 C11 109.70(13) 2_665 . ?
C11 P1 C11 109.70(13) 3_565 . ?
C11 P1 C21 109.24(13) 2_665 . ?
C11 P1 C21 109.24(13) 3_565 . ?
C11 P1 C21 109.24(13) . . ?
C11 P1 C21 109.24(13) 2_665 3_565 ?
C11 P1 C21 109.24(13) 3_565 3_565 ?
C11 P1 C21 109.24(13) . 3_565 ?
C21 P1 C21 0.0 . 3_565 ?
C16 C11 C12 118.0(4) . . ?
C16 C11 P1 120.4(3) . . ?
C12 C11 P1 121.7(3) . . ?
C11 C12 C13 121.6(4) . . ?
C14 C13 C12 118.9(5) . . ?
C15 C14 C13 120.1(5) . . ?
C14 C15 C16 121.4(5) . . ?
C11 C16 C15 119.9(5) . . ?
C21 C21 C22 130.2(100) 3_565 2_665 ?
C21 C21 C22 97.0(100) 3_565 3_565 ?
C22 C21 C22 91.1 2_665 3_565 ?
C21 C21 C22 39.9(100) 3_565 . ?
C22 C21 C22 91.1(5) 2_665 . ?
C22 C21 C22 91.1(5) 3_565 . ?
C21 C21 C26 143.1(100) 3_565 . ?
C22 C21 C26 57.4(5) 2_665 . ?
C22 C21 C26 46.8(5) 3_565 . ?
C22 C21 C26 120.0 . . ?
C21 C21 C26 88.1(100) 3_565 3_565 ?
C22 C21 C26 46.8(3) 2_665 3_565 ?
C22 C21 C26 120.0(3) 3_565 3_565 ?
C22 C21 C26 57.4(6) . 3_565 ?
C26 C21 C26 103.2(6) . 3_565 ?
C21 C21 C26 39.9(100) 3_565 2_665 ?
C22 C21 C26 120.0(3) 2_665 2_665 ?
C22 C21 C26 57.4(3) 3_565 2_665 ?
C22 C21 C26 46.8(5) . 2_665 ?
C26 C21 C26 103.2(6) . 2_665 ?
C26 C21 C26 103.15(5) 3_565 2_665 ?
C21 C21 P1 90.0(3) 3_565 . ?
C22 C21 P1 124.5(2) 2_665 . ?
C22 C21 P1 124.5(2) 3_565 . ?
C22 C21 P1 124.5(2) . . ?
C26 C21 P1 115.2(2) . . ?
C26 C21 P1 115.2(2) 3_565 . ?
C26 C21 P1 115.2(3) 2_665 . ?
C26 C22 C26 126.3(3) 2_665 3_565 ?
C26 C22 C21 66.6(6) 2_665 3_565 ?
C26 C22 C21 61.3(6) 3_565 3_565 ?
C26 C22 C21 66.6(6) 2_665 . ?
C26 C22 C21 61.3(6) 3_565 . ?
C21 C22 C21 0.0(3) 3_565 . ?
C26 C22 C23 93.08(10) 2_665 . ?
C26 C22 C23 101.33(12) 3_565 . ?
C21 C22 C23 120.0 3_565 . ?
C21 C22 C23 120.0 . . ?
C26 C22 C25 59.0(6) 2_665 2_665 ?
C26 C22 C25 127.0(5) 3_565 2_665 ?
C21 C22 C25 107.9(7) 3_565 2_665 ?
C21 C22 C25 107.9(7) . 2_665 ?
C23 C22 C25 35.1(5) . 2_665 ?
C26 C22 C25 127.2(5) 2_665 3_565 ?
C26 C22 C25 46.7(4) 3_565 3_565 ?
C21 C22 C25 92.4(7) 3_565 3_565 ?
C21 C22 C25 92.4(7) . 3_565 ?
C23 C22 C25 55.0(3) . 3_565 ?
C25 C22 C25 86.0(5) 2_665 3_565 ?
C26 C22 C22 39.6(6) 2_665 3_565 ?
C26 C22 C22 90.8(6) 3_565 3_565 ?
C21 C22 C22 44.43(14) 3_565 3_565 ?
C21 C22 C22 44.43(14) . 3_565 ?
C23 C22 C22 83.4 . 3_565 ?
C25 C22 C22 63.5(7) 2_665 3_565 ?
C25 C22 C22 91.1(6) 3_565 3_565 ?
C26 C22 C22 98.4(6) 2_665 2_665 ?
C26 C22 C22 31.8(6) 3_565 2_665 ?
C21 C22 C22 44.43(14) 3_565 2_665 ?
C21 C22 C22 44.43(14) . 2_665 ?
C23 C22 C22 89.2 . 2_665 ?
C25 C22 C22 101.7(5) 2_665 2_665 ?
C25 C22 C22 48.0(6) 3_565 2_665 ?
C22 C22 C22 60.0 3_565 2_665 ?
C25 C23 C24 98.5(21) 2_665 2_665 ?
C25 C23 C22 84.2(3) 2_665 . ?
C24 C23 C22 133.2(7) 2_665 . ?
C25 C23 C24 82.7(11) 2_665 . ?
C24 C23 C24 19.6(10) 2_665 . ?
C22 C23 C24 120.0 . . ?
C25 C23 C24 107.3(15) 2_665 3_565 ?
C24 C23 C24 18.6(9) 2_665 3_565 ?
C22 C23 C24 116.6(4) . 3_565 ?
C24 C23 C24 25.1(6) . 3_565 ?
C25 C23 C25 144.1(10) 2_665 3_565 ?
C24 C23 C25 71.5(19) 2_665 3_565 ?
C22 C23 C25 79.3(2) . 3_565 ?
C24 C23 C25 78.4(8) . 3_565 ?
C24 C23 C25 54.9(8) 3_565 3_565 ?
C25 C23 C26 48.22(15) 2_665 2_665 ?
C24 C23 C26 119.3(13) 2_665 2_665 ?
C22 C23 C26 37.3(3) . 2_665 ?
C24 C23 C26 100.0(5) . 2_665 ?
C24 C23 C26 112.7(6) 3_565 2_665 ?
C25 C23 C26 105.6(3) 3_565 2_665 ?
C25 C23 C23 60.8(13) 2_665 3_565 ?
C24 C23 C23 49.0(9) 2_665 3_565 ?
C22 C23 C23 96.2 . 3_565 ?
C24 C23 C23 29.5(2) . 3_565 ?
C24 C23 C23 49.0(6) 3_565 3_565 ?
C25 C23 C23 89.4(10) 3_565 3_565 ?
C26 C23 C23 70.7(5) 2_665 3_565 ?
C25 C23 C23 119.3(13) 2_665 2_665 ?
C24 C23 C23 48.2(10) 2_665 2_665 ?
C22 C23 C23 89.78(6) . 2_665 ?
C24 C23 C23 49.6(4) . 2_665 ?
C24 C23 C23 29.6(2) 3_565 2_665 ?
C25 C23 C23 30.2(10) 3_565 2_665 ?
C26 C23 C23 99.5(4) 2_665 2_665 ?
C23 C23 C23 60.0 3_565 2_665 ?
C24 C24 C24 60.0 2_665 3_565 ?
C24 C24 C23 132.7(17) 2_665 3_565 ?
C24 C24 C23 130.1(16) 3_565 3_565 ?
C24 C24 C25 138.9(11) 2_665 . ?
C24 C24 C25 95.0(17) 3_565 . ?
C23 C24 C25 40.7(10) 3_565 . ?
C24 C24 C23 30.4(11) 2_665 . ?
C24 C24 C23 78.7(19) 3_565 . ?
C23 C24 C23 102.4(9) 3_565 . ?
C25 C24 C23 120.0 . . ?
C24 C24 C23 76.2(18) 2_665 2_665 ?
C24 C24 C23 28.7(12) 3_565 2_665 ?
C23 C24 C23 101.4(4) 3_565 2_665 ?
C25 C24 C23 69.4(6) . 2_665 ?
C23 C24 C23 81.4(7) . 2_665 ?
C24 C24 C25 62.2(14) 2_665 2_665 ?
C24 C24 C25 113.4(12) 3_565 2_665 ?
C23 C24 C25 74.6(12) 3_565 2_665 ?
C25 C24 C25 108.1(5) . 2_665 ?
C23 C24 C25 35.5(8) . 2_665 ?
C23 C24 C25 108.3(5) 2_665 2_665 ?
C24 C24 C25 49.4(12) 2_665 3_565 ?
C24 C24 C25 28.9(8) 3_565 3_565 ?
C23 C24 C25 113.4(6) 3_565 3_565 ?
C25 C24 C25 92.4(6) . 3_565 ?
C23 C24 C25 55.5(7) . 3_565 ?
C23 C24 C25 27.6(6) 2_665 3_565 ?
C25 C24 C25 87.16(12) 2_665 3_565 ?
C23 C25 C24 40.8(6) 3_565 . ?
C23 C25 C26 102.3(3) 3_565 . ?
C24 C25 C26 120.0 . . ?
C23 C25 C24 61.8(8) 3_565 3_565 ?
C24 C25 C24 22.8(6) . 3_565 ?
C26 C25 C24 113.7(3) . 3_565 ?
C23 C25 C22 60.7(5) 3_565 3_565 ?
C24 C25 C22 91.0(4) . 3_565 ?
C26 C25 C22 42.9(2) . 3_565 ?
C24 C25 C22 99.7(7) 3_565 3_565 ?
C23 C25 C23 89.0(12) 3_565 2_665 ?
C24 C25 C23 55.7(6) . 2_665 ?
C26 C25 C23 89.74(7) . 2_665 ?
C24 C25 C23 33.8(7) 3_565 2_665 ?
C22 C25 C23 98.6(5) 3_565 2_665 ?
C23 C25 C24 45.1(10) 3_565 2_665 ?
C24 C25 C24 12.2(4) . 2_665 ?
C26 C25 C24 109.4(2) . 2_665 ?
C24 C25 C24 17.2(4) 3_565 2_665 ?
C22 C25 C24 85.8(6) 3_565 2_665 ?
C23 C25 C24 46.1(4) 2_665 2_665 ?
C23 C25 C22 102.4(8) 3_565 2_665 ?
C24 C25 C22 90.8(4) . 2_665 ?
C26 C25 C22 44.4(2) . 2_665 ?
C24 C25 C22 74.8(6) 3_565 2_665 ?
C22 C25 C22 68.5(2) 3_565 2_665 ?
C23 C25 C22 45.7(2) 2_665 2_665 ?
C24 C25 C22 78.6(5) 2_665 2_665 ?
C22 C26 C22 108.5(4) 3_565 2_665 ?
C22 C26 C25 78.0(2) 3_565 . ?
C22 C26 C25 88.88(6) 2_665 . ?
C22 C26 C21 66.6(6) 3_565 . ?
C22 C26 C21 61.3(5) 2_665 . ?
C25 C26 C21 120.0 . . ?
C22 C26 C21 66.6(6) 3_565 3_565 ?
C22 C26 C21 61.3(5) 2_665 3_565 ?
C25 C26 C21 120.0 . 3_565 ?
C21 C26 C21 0.0(3) . 3_565 ?
C22 C26 C23 49.7(4) 3_565 3_565 ?
C22 C26 C23 91.6(5) 2_665 3_565 ?
C25 C26 C23 29.5(5) . 3_565 ?
C21 C26 C23 96.2(5) . 3_565 ?
C21 C26 C23 96.2(5) 3_565 3_565 ?

loop_
_geom_bond_atom_site_label_1
_geom_bond_atom_site_label_2
_geom_bond_distance
_geom_bond_site_symmetry_2
_geom_bond_publ_flag
Co1 Co1 0.000(2) 2 ?
Co1 O1 2.139(3) 2 ?
Co1 O1 2.139(3) 3 ?
Co1 O1 2.139(3) . ?
Co1 S1 2.468(2) . ?
Co1 S1 2.468(2) 3 ?
Co1 S1 2.468(2) 2 ?
S1 C1 1.706(5) . ?
S1 Co1 2.468(2) 2 ?
O1 C1 1.241(5) . ?
O1 Co1 2.139(3) 2 ?
C1 C2 1.488(7) . ?
C2 C3 1.355(8) . ?
C2 C7 1.361(7) . ?
C3 C4 1.411(9) . ?
C4 C5 1.400(10) . ?
C5 C6 1.371(10) . ?
C6 C7 1.397(9) . ?
P1 C11 1.792(4) 2_665 ?
P1 C11 1.792(4) 3_565 ?
P1 C11 1.792(4) . ?
P1 C21 1.806(4) . ?
P1 C21 1.806(4) 3_565 ?
C11 C16 1.369(6) . ?
C11 C12 1.370(6) . ?
C12 C13 1.389(7) . ?
C13 C14 1.362(7) . ?
C14 C15 1.334(8) . ?
C15 C16 1.384(7) . ?
C21 C21 0.000(8) 3_565 ?
C21 C22 1.390(9) 2_665 ?
C21 C22 1.390(7) 3_565 ?
C21 C22 1.39 . ?
C21 C26 1.39 . ?
C21 C26 1.390(8) 3_565 ?
C21 C26 1.390(8) 2_665 ?
C22 C26 1.104(10) 2_665 ?
C22 C26 1.335(8) 3_565 ?
C22 C21 1.39 3_565 ?
C22 C23 1.39 . ?
C22 C25 1.586(13) 2_665 ?
C22 C25 1.908(13) 3_565 ?
C22 C22 1.985(13) 3_565 ?
C22 C22 1.985(15) 2_665 ?
C23 C25 0.92(2) 2_665 ?
C23 C24 0.918(12) 2_665 ?
C23 C24 1.39 . ?
C23 C24 1.40(2) 3_565 ?
C23 C25 1.591(15) 3_565 ?
C23 C26 1.821(5) 2_665 ?
C23 C23 1.82(2) 3_565 ?
C23 C23 1.82(2) 2_665 ?
C24 C24 0.61(2) 2_665 ?
C24 C24 0.61(2) 3_565 ?
C24 C23 0.918(10) 3_565 ?
C24 C25 1.39 . ?
C24 C23 1.40(2) 2_665 ?
C24 C25 1.565(14) 2_665 ?
C24 C25 1.891(13) 3_565 ?
C25 C23 0.92(2) 3_565 ?
C25 C26 1.39 . ?
C25 C24 1.56(2) 3_565 ?
C25 C22 1.586(7) 3_565 ?
C25 C23 1.591(14) 2_665 ?
C25 C24 1.891(14) 2_665 ?
C25 C22 1.908(6) 2_665 ?
C26 C22 1.104(9) 3_565 ?
C26 C22 1.335(8) 2_665 ?
C26 C21 1.39 3_565 ?
C26 C23 1.821(8) 3_565 ?

loop_
_geom_torsion_atom_site_label_1
_geom_torsion_atom_site_label_2
_geom_torsion_atom_site_label_3
_geom_torsion_atom_site_label_4
_geom_torsion
_geom_torsion_site_symmetry_1
_geom_torsion_site_symmetry_2
_geom_torsion_site_symmetry_3
_geom_torsion_site_symmetry_4
_geom_torsion_publ_flag
Co1 Co1 S1 C1 104.9(1000) 2 . . . ?
O1 Co1 S1 C1 -28.2(4) 2 . . . ?
O1 Co1 S1 C1 97.6(2) 3 . . . ?
O1 Co1 S1 C1 3.8(2) . . . . ?
S1 Co1 S1 C1 165.2(2) 3 . . . ?
S1 Co1 S1 C1 -87.0(2) 2 . . . ?
Co1 Co1 S1 Co1 0.0(307) 2 . . 2 ?
O1 Co1 S1 Co1 -125.8(1000) 2 . . 2 ?
O1 Co1 S1 Co1 -38.2(1000) 3 . . 2 ?
O1 Co1 S1 Co1 -102.0(1000) . . . 2 ?
S1 Co1 S1 Co1 63.7(1000) 3 . . 2 ?
S1 Co1 S1 Co1 140.4(1000) 2 . . 2 ?
Co1 Co1 O1 C1 -111.5(1000) 2 . . . ?
O1 Co1 O1 C1 164.5(3) 2 . . . ?
O1 Co1 O1 C1 -99.1(3) 3 . . . ?
S1 Co1 O1 C1 -5.0(2) . . . . ?
S1 Co1 O1 C1 -69.8(4) 3 . . . ?
S1 Co1 O1 C1 97.2(3) 2 . . . ?
Co1 Co1 O1 Co1 0.0(312) 2 . . 2 ?
O1 Co1 O1 Co1 -84.1(1000) 2 . . 2 ?
O1 Co1 O1 Co1 12.5(1000) 3 . . 2 ?
S1 Co1 O1 Co1 106.4(1000) . . . 2 ?
S1 Co1 O1 Co1 41.7(1000) 3 . . 2 ?
S1 Co1 O1 Co1 -151.3(1000) 2 . . 2 ?
Co1 O1 C1 C2 -170.2(3) 2 . . . ?
Co1 O1 C1 C2 -170.2(3) . . . . ?
Co1 O1 C1 S1 7.7(4) 2 . . . ?
Co1 O1 C1 S1 7.7(4) . . . . ?
Co1 S1 C1 O1 -6.8(3) 2 . . . ?
Co1 S1 C1 O1 -6.8(3) . . . . ?
Co1 S1 C1 C2 171.1(4) 2 . . . ?
Co1 S1 C1 C2 171.1(4) . . . . ?
O1 C1 C2 C3 -8.8(6) . . . . ?
S1 C1 C2 C3 173.3(4) . . . . ?
O1 C1 C2 C7 169.8(5) . . . . ?
S1 C1 C2 C7 -8.1(7) . . . . ?
C7 C2 C3 C4 1.7(9) . . . . ?
C1 C2 C3 C4 -179.6(6) . . . . ?
C2 C3 C4 C5 -4.2(10) . . . . ?
C3 C4 C5 C6 6.4(12) . . . . ?
C4 C5 C6 C7 -6.0(12) . . . . ?
C3 C2 C7 C6 -1.2(10) . . . . ?
C1 C2 C7 C6 -179.9(6) . . . . ?
C5 C6 C7 C2 3.4(12) . . . . ?
